data_8104852
loop_
_publ_author_name
'Baashen, Mohammed A.'
'Abdel-Wahab, Bakr F.'
'Hegazy, Amany S.'
'Kariuki, Benson M.'
'El-Hiti, Gamal A.'

_publ_section_title
;
 The crystal structure of
 1-phenyl-N-(4,5,6,7-tetrabromo-1,3-dioxoisoindolin-2-yl)-5-(thiophen-2-yl)-1H-pyrazole-3-carboxamide-dimethylformamide
 (1/1) C22H10Br4N4O3S
;
_journal_issue 2
_journal_name_full 'Zeitschrift f\"ur Kristallographie - New Crystal Structures'
_journal_page_first 431
_journal_page_last 433
_journal_paper_doi 10.1515/ncrs-2020-0607
_journal_volume 236
_journal_year 2021
_chemical_formula_moiety 'C22 H10 Br4 N4 O3 S, C3 H7 N O'
_chemical_formula_sum 'C25 H17 Br4 N5 O4 S'
_chemical_formula_weight 803.14
_space_group_crystal_system monoclinic
_space_group_IT_number 14
_space_group_name_Hall '-P 2ybc'
_space_group_name_H-M_alt 'P 1 21/c 1'
_atom_sites_solution_hydrogens geom
_cell_angle_alpha 90
_cell_angle_beta 102.896(6)
_cell_angle_gamma 90
_cell_formula_units_Z 4
_cell_length_a 9.3725(6)
_cell_length_b 20.0436(12)
_cell_length_c 15.3281(11)
_cell_measurement_reflns_used 5663
_cell_measurement_temperature 296(2)
_cell_measurement_theta_max 29.2520
_cell_measurement_theta_min 3.3190
_cell_volume 2806.9(3)
_computing_cell_refinement 'CrysAlis PRO [1]'
_computing_data_collection 'CrysAlis PRO [1]'
_computing_data_reduction 'CrysAlis PRO [1]'
_computing_molecular_graphics 'ORTEP-3 for Windows [4]'
_computing_publication_material 'ORTEP-3 for Windows [4]'
_computing_structure_refinement 'SHELXL [3]'
_computing_structure_solution 'SHELXS [2]'
_diffrn_ambient_temperature 296(2)
_diffrn_measured_fraction_theta_full 0.992
_diffrn_measured_fraction_theta_max 0.865
_diffrn_measurement_device_type 'SuperNova, Dual, Cu at zero, Atlas'
_diffrn_measurement_method '\w scans'
_diffrn_radiation_type MoK\a
_diffrn_radiation_wavelength 0.71073
_diffrn_reflns_av_R_equivalents 0.0507
_diffrn_reflns_av_unetI/netI 0.0537
_diffrn_reflns_Laue_measured_fraction_full 0.992
_diffrn_reflns_Laue_measured_fraction_max 0.865
_diffrn_reflns_limit_h_max 9
_diffrn_reflns_limit_h_min -13
_diffrn_reflns_limit_k_max 26
_diffrn_reflns_limit_k_min -27
_diffrn_reflns_limit_l_max 19
_diffrn_reflns_limit_l_min -19
_diffrn_reflns_number 23925
_diffrn_reflns_point_group_measured_fraction_full 0.992
_diffrn_reflns_point_group_measured_fraction_max 0.865
_diffrn_reflns_theta_full 25.242
_diffrn_reflns_theta_max 29.836
_diffrn_reflns_theta_min 2.910
_exptl_absorpt_coefficient_mu 5.851
_exptl_absorpt_correction_T_max 1.000
_exptl_absorpt_correction_T_min 0.403
_exptl_absorpt_correction_type gaussian
_exptl_absorpt_process_details
;
CrysAlisPro 1.171.38.43f (Rigaku Oxford Diffraction, 2015)
Numerical absorption correction based on gaussian integration over
			a multifaceted crystal model
Empirical absorption correction using spherical harmonics,
 implemented in SCALE3 ABSPACK scaling algorithm.
;
_exptl_crystal_colour colourless
_exptl_crystal_density_diffrn 1.901
_exptl_crystal_description block
_exptl_crystal_F_000 1560
_exptl_crystal_size_max 0.411
_exptl_crystal_size_mid 0.319
_exptl_crystal_size_min 0.211
_refine_diff_density_max 1.396
_refine_diff_density_min -0.979
_refine_diff_density_rms 0.096
_refine_ls_extinction_coef .
_refine_ls_extinction_method none
_refine_ls_goodness_of_fit_ref 1.040
_refine_ls_hydrogen_treatment constr
_refine_ls_matrix_type full
_refine_ls_number_parameters 354
_refine_ls_number_reflns 6975
_refine_ls_number_restraints 0
_refine_ls_restrained_S_all 1.040
_refine_ls_R_factor_all 0.1046
_refine_ls_R_factor_gt 0.0575
_refine_ls_shift/su_max 0.001
_refine_ls_shift/su_mean 0.000
_refine_ls_structure_factor_coef Fsqd
_refine_ls_weighting_details 'w=1/[\s^2^(Fo^2^)+(0.0594P)^2^+4.5782P] where P=(Fo^2^+2Fc^2^)/3'
_refine_ls_weighting_scheme calc
_refine_ls_wR_factor_gt 0.1324
_refine_ls_wR_factor_ref 0.1566
_reflns_Friedel_coverage 0.000
_reflns_Friedel_fraction_full .
_reflns_Friedel_fraction_max .
_reflns_number_gt 4306
_reflns_number_total 6975
_reflns_threshold_expression 'I > 2\s(I)'
_cod_data_source_file suppl_j_ncrs-2020-0607_suppl.cif
_cod_data_source_block bmk1752
_cod_original_sg_symbol_H-M 'P 21/c'
_cod_database_code 8104852
_shelx_space_group_comment
;
The symmetry employed for this shelxl refinement is uniquely defined
by the following loop, which should always be used as a source of
symmetry information in preference to the above space-group names.
They are only intended as comments.
;
_shelx_estimated_absorpt_t_min 0.197
_shelx_estimated_absorpt_t_max 0.372

loop_
_space_group_symop_operation_xyz
'x, y, z'
'-x, y+1/2, -z+1/2'
'-x, -y, -z'
'x, -y-1/2, z-1/2'

loop_
_atom_site_label
_atom_site_type_symbol
_atom_site_fract_x
_atom_site_fract_y
_atom_site_fract_z
_atom_site_U_iso_or_equiv
_atom_site_adp_type
_atom_site_occupancy
_atom_site_site_symmetry_order
_atom_site_calc_flag
_atom_site_refinement_flags_posn
_atom_site_refinement_flags_adp
_atom_site_refinement_flags_occupancy
_atom_site_disorder_assembly
_atom_site_disorder_group
C1 C 0.3083(5) 0.6298(2) 0.1206(4) 0.0475(12) Uani 1 1 d . . . . .
C2 C 0.1607(5) 0.6155(2) 0.0648(3) 0.0412(11) Uani 1 1 d . . . . .
C3 C 0.0852(5) 0.5758(2) 0.1148(3) 0.0417(11) Uani 1 1 d . . . . .
C4 C 0.1825(6) 0.5627(2) 0.2043(4) 0.0493(12) Uani 1 1 d . . . . .
C5 C 0.0951(6) 0.6389(2) -0.0187(3) 0.0460(11) Uani 1 1 d . . . . .
C6 C -0.0518(6) 0.6221(3) -0.0527(3) 0.0508(13) Uani 1 1 d . . . . .
C7 C -0.1275(6) 0.5820(2) -0.0044(3) 0.0498(12) Uani 1 1 d . . . . .
C8 C -0.0602(5) 0.5586(2) 0.0801(3) 0.0452(11) Uani 1 1 d . . . . .
C9 C 0.4315(5) 0.6582(2) 0.3253(3) 0.0469(12) Uani 1 1 d . . . . .
C10 C 0.5649(5) 0.6670(2) 0.3971(3) 0.0452(12) Uani 1 1 d . . . . .
C11 C 0.5900(5) 0.7179(2) 0.4606(3) 0.0456(12) Uani 1 1 d . . . . .
H11 H 0.527087 0.752500 0.466898 0.055 Uiso 1 1 calc R U . . .
C12 C 0.7281(5) 0.7059(2) 0.5120(3) 0.0433(11) Uani 1 1 d . . . . .
C13 C 0.8070(5) 0.7430(2) 0.5895(3) 0.0417(11) Uani 1 1 d . . . . .
C14 C 0.7455(5) 0.7895(2) 0.6354(3) 0.0484(12) Uani 1 1 d . . . . .
H14 H 0.647451 0.801787 0.619772 0.058 Uiso 1 1 calc R U . . .
C15 C 0.8472(6) 0.8167(3) 0.7090(4) 0.0520(13) Uani 1 1 d . . . . .
H15 H 0.822546 0.848074 0.747882 0.062 Uiso 1 1 calc R U . . .
C16 C 0.9835(6) 0.7925(3) 0.7167(3) 0.0529(13) Uani 1 1 d . . . . .
H16 H 1.063670 0.805795 0.760762 0.063 Uiso 1 1 calc R U . . .
C17 C 0.9180(5) 0.6184(2) 0.5026(3) 0.0432(11) Uani 1 1 d . . . . .
C18 C 1.0233(6) 0.6309(3) 0.4555(4) 0.0582(14) Uani 1 1 d . . . . .
H18 H 1.005284 0.660775 0.407920 0.070 Uiso 1 1 calc R U . . .
C19 C 1.1569(7) 0.5985(4) 0.4796(4) 0.0735(18) Uani 1 1 d . . . . .
H19 H 1.229310 0.606346 0.448054 0.088 Uiso 1 1 calc R U . . .
C20 C 1.1818(7) 0.5548(3) 0.5500(5) 0.0714(19) Uani 1 1 d . . . . .
H20 H 1.271037 0.532637 0.565475 0.086 Uiso 1 1 calc R U . . .
C21 C 1.0780(7) 0.5434(3) 0.5977(4) 0.0608(16) Uani 1 1 d . . . . .
H21 H 1.097368 0.514172 0.646115 0.073 Uiso 1 1 calc R U . . .
C22 C 0.9439(6) 0.5750(3) 0.5745(3) 0.0500(12) Uani 1 1 d . . . . .
H22 H 0.872297 0.567319 0.606672 0.060 Uiso 1 1 calc R U . . .
C23 C 0.5915(8) 0.4229(4) 0.2523(5) 0.0768(19) Uani 1 1 d . . . . .
H23 H 0.653677 0.402742 0.220602 0.092 Uiso 1 1 calc R U . . .
C24 C 0.4352(9) 0.4134(4) 0.3554(6) 0.099(2) Uani 1 1 d . . . . .
H24A H 0.422922 0.460305 0.343737 0.148 Uiso 1 1 calc R U . . .
H24B H 0.477006 0.406383 0.417820 0.148 Uiso 1 1 calc R U . . .
H24C H 0.341717 0.391603 0.339489 0.148 Uiso 1 1 calc R U . . .
C25 C 0.5621(12) 0.3167(4) 0.3171(8) 0.133(4) Uani 1 1 d . . . . .
H25A H 0.617900 0.300313 0.276181 0.199 Uiso 1 1 calc R U . . .
H25B H 0.471164 0.292791 0.308253 0.199 Uiso 1 1 calc R U . . .
H25C H 0.616523 0.310192 0.377445 0.199 Uiso 1 1 calc R U . . .
N1 N 0.3136(4) 0.5956(2) 0.2005(3) 0.0508(11) Uani 1 1 d . . . . .
N2 N 0.4285(5) 0.6030(2) 0.2736(3) 0.0590(12) Uani 1 1 d . . . . .
H2 H 0.496421 0.573406 0.286166 0.071 Uiso 1 1 calc R U . . .
N3 N 0.6792(4) 0.6258(2) 0.4052(3) 0.0487(10) Uani 1 1 d . . . . .
N4 N 0.7777(4) 0.65039(19) 0.4759(3) 0.0446(10) Uani 1 1 d . . . . .
N5 N 0.5336(5) 0.3853(2) 0.3017(4) 0.0611(12) Uani 1 1 d . . . . .
O1 O 0.4055(4) 0.6630(2) 0.1052(3) 0.0688(11) Uani 1 1 d . . . . .
O2 O 0.1604(5) 0.5332(2) 0.2673(3) 0.0661(11) Uani 1 1 d . . . . .
O3 O 0.3303(4) 0.69731(18) 0.3140(2) 0.0584(10) Uani 1 1 d . . . . .
O4 O 0.5723(5) 0.4854(2) 0.2424(3) 0.0674(11) Uani 1 1 d . . . . .
Br1 Br 0.19755(7) 0.69503(3) -0.08170(4) 0.0665(2) Uani 1 1 d . . . . .
Br2 Br -0.14640(9) 0.65636(5) -0.16509(5) 0.0999(3) Uani 1 1 d . . . . .
Br3 Br -0.32399(7) 0.55998(4) -0.05413(5) 0.0788(2) Uani 1 1 d . . . . .
Br4 Br -0.16683(8) 0.50983(3) 0.14779(4) 0.0719(2) Uani 1 1 d . . . . .
S1 S 0.99228(14) 0.73488(7) 0.63679(9) 0.0529(3) Uani 1 1 d . . . . .

loop_
_atom_site_aniso_label
_atom_site_aniso_U_11
_atom_site_aniso_U_22
_atom_site_aniso_U_33
_atom_site_aniso_U_23
_atom_site_aniso_U_13
_atom_site_aniso_U_12
C1 0.038(3) 0.050(3) 0.051(3) -0.004(2) 0.002(2) -0.009(2)
C2 0.039(3) 0.038(2) 0.044(3) -0.0065(19) 0.004(2) -0.0081(19)
C3 0.042(3) 0.043(2) 0.036(3) -0.0087(19) 0.001(2) -0.008(2)
C4 0.051(3) 0.047(3) 0.045(3) -0.004(2) 0.001(2) -0.003(2)
C5 0.049(3) 0.047(3) 0.041(3) 0.000(2) 0.008(2) -0.003(2)
C6 0.047(3) 0.062(3) 0.037(3) -0.003(2) -0.003(2) -0.003(2)
C7 0.043(3) 0.055(3) 0.047(3) -0.011(2) 0.002(2) -0.012(2)
C8 0.044(3) 0.051(3) 0.040(3) -0.009(2) 0.007(2) -0.009(2)
C9 0.040(3) 0.053(3) 0.040(3) 0.004(2) -0.007(2) -0.007(2)
C10 0.032(2) 0.057(3) 0.040(3) 0.005(2) -0.005(2) -0.005(2)
C11 0.035(3) 0.051(3) 0.044(3) 0.000(2) -0.005(2) -0.001(2)
C12 0.032(2) 0.049(3) 0.043(3) 0.003(2) -0.004(2) -0.003(2)
C13 0.032(2) 0.051(3) 0.037(3) 0.005(2) -0.0045(19) -0.005(2)
C14 0.035(3) 0.055(3) 0.050(3) -0.004(2) 0.000(2) -0.003(2)
C15 0.050(3) 0.054(3) 0.047(3) -0.004(2) 0.000(2) -0.008(2)
C16 0.047(3) 0.061(3) 0.043(3) 0.000(2) -0.007(2) -0.011(2)
C17 0.037(3) 0.052(3) 0.036(3) 0.000(2) -0.003(2) 0.001(2)
C18 0.051(3) 0.078(4) 0.041(3) 0.008(3) 0.003(2) -0.001(3)
C19 0.041(3) 0.111(5) 0.066(4) -0.014(4) 0.007(3) -0.004(3)
C20 0.049(4) 0.084(4) 0.069(4) -0.024(3) -0.013(3) 0.018(3)
C21 0.063(4) 0.065(3) 0.042(3) -0.002(3) -0.015(3) 0.015(3)
C22 0.049(3) 0.060(3) 0.039(3) 0.004(2) 0.005(2) 0.002(2)
C23 0.065(4) 0.093(5) 0.070(4) -0.010(4) 0.010(3) -0.015(4)
C24 0.074(5) 0.126(7) 0.104(6) 0.014(5) 0.037(5) 0.006(5)
C25 0.149(9) 0.074(5) 0.169(10) 0.018(6) 0.022(8) -0.009(6)
N1 0.039(2) 0.059(2) 0.046(3) -0.004(2) -0.0079(18) -0.0103(19)
N2 0.044(3) 0.064(3) 0.056(3) -0.010(2) -0.017(2) 0.005(2)
N3 0.041(2) 0.059(2) 0.039(2) -0.0026(18) -0.0080(18) 0.0022(19)
N4 0.033(2) 0.052(2) 0.042(2) 0.0003(18) -0.0060(17) 0.0005(17)
N5 0.053(3) 0.054(3) 0.076(3) 0.005(2) 0.014(2) -0.007(2)
O1 0.048(2) 0.077(3) 0.075(3) 0.004(2) 0.001(2) -0.022(2)
O2 0.079(3) 0.070(2) 0.044(2) 0.0123(19) 0.002(2) -0.011(2)
O3 0.040(2) 0.068(2) 0.055(2) -0.0067(18) -0.0139(17) 0.0097(17)
O4 0.068(3) 0.064(3) 0.068(3) 0.006(2) 0.010(2) -0.010(2)
Br1 0.0682(4) 0.0728(4) 0.0578(4) 0.0150(3) 0.0125(3) -0.0131(3)
Br2 0.0808(5) 0.1408(7) 0.0614(5) 0.0357(4) -0.0196(4) -0.0159(5)
Br3 0.0452(3) 0.0990(5) 0.0803(5) -0.0051(4) -0.0112(3) -0.0174(3)
Br4 0.0750(4) 0.0806(4) 0.0603(4) -0.0019(3) 0.0157(3) -0.0391(3)
S1 0.0328(6) 0.0704(8) 0.0490(8) -0.0033(6) -0.0046(5) -0.0020(6)

loop_
_atom_type_symbol
_atom_type_description
_atom_type_scat_dispersion_real
_atom_type_scat_dispersion_imag
_atom_type_scat_source
C C 0.0033 0.0016 'International Tables Vol C Tables 4.2.6.8 and 6.1.1.4'
H H 0.0000 0.0000 'International Tables Vol C Tables 4.2.6.8 and 6.1.1.4'
N N 0.0061 0.0033 'International Tables Vol C Tables 4.2.6.8 and 6.1.1.4'
O O 0.0106 0.0060 'International Tables Vol C Tables 4.2.6.8 and 6.1.1.4'
Br Br -0.2901 2.4595 'International Tables Vol C Tables 4.2.6.8 and 6.1.1.4'
S S 0.1246 0.1234 'International Tables Vol C Tables 4.2.6.8 and 6.1.1.4'

loop_
_geom_angle_atom_site_label_1
_geom_angle_atom_site_label_2
_geom_angle_atom_site_label_3
_geom_angle
_geom_angle_site_symmetry_1
_geom_angle_site_symmetry_3
O1 C1 N1 124.7(5) . .
O1 C1 C2 130.4(5) . .
N1 C1 C2 105.0(4) . .
C5 C2 C3 121.9(4) . .
C5 C2 C1 129.7(5) . .
C3 C2 C1 108.3(4) . .
C8 C3 C2 120.2(4) . .
C8 C3 C4 130.8(5) . .
C2 C3 C4 108.9(4) . .
O2 C4 N1 125.4(5) . .
O2 C4 C3 130.8(5) . .
N1 C4 C3 103.8(4) . .
C2 C5 C6 117.7(5) . .
C2 C5 Br1 120.6(4) . .
C6 C5 Br1 121.6(4) . .
C7 C6 C5 121.1(5) . .
C7 C6 Br2 120.4(4) . .
C5 C6 Br2 118.5(4) . .
C8 C7 C6 120.9(4) . .
C8 C7 Br3 119.9(4) . .
C6 C7 Br3 119.3(4) . .
C7 C8 C3 118.3(5) . .
C7 C8 Br4 120.4(4) . .
C3 C8 Br4 121.1(4) . .
O3 C9 N2 122.0(4) . .
O3 C9 C10 122.2(5) . .
N2 C9 C10 115.8(4) . .
N3 C10 C11 112.3(4) . .
N3 C10 C9 121.5(5) . .
C11 C10 C9 126.2(5) . .
C12 C11 C10 105.2(4) . .
N4 C12 C11 105.7(4) . .
N4 C12 C13 126.1(4) . .
C11 C12 C13 128.2(5) . .
C14 C13 C12 124.9(4) . .
C14 C13 S1 110.2(3) . .
C12 C13 S1 124.9(4) . .
C13 C14 C15 112.8(5) . .
C16 C15 C14 112.8(5) . .
C15 C16 S1 112.3(4) . .
C18 C17 C22 121.1(5) . .
C18 C17 N4 119.2(4) . .
C22 C17 N4 119.7(5) . .
C17 C18 C19 119.3(5) . .
C20 C19 C18 119.6(6) . .
C21 C20 C19 121.0(6) . .
C20 C21 C22 120.1(6) . .
C17 C22 C21 118.8(5) . .
O4 C23 N5 126.0(7) . .
N2 N1 C1 122.0(4) . .
N2 N1 C4 123.2(5) . .
C1 N1 C4 114.0(4) . .
C9 N2 N1 118.2(4) . .
C10 N3 N4 103.9(4) . .
N3 N4 C12 112.8(4) . .
N3 N4 C17 119.0(4) . .
C12 N4 C17 128.2(4) . .
C23 N5 C25 126.0(7) . .
C23 N5 C24 120.5(6) . .
C25 N5 C24 113.3(7) . .
C16 S1 C13 91.9(3) . .

loop_
_geom_bond_atom_site_label_1
_geom_bond_atom_site_label_2
_geom_bond_distance
_geom_bond_site_symmetry_2
C1 O1 1.194(6) .
C1 N1 1.393(7) .
C1 C2 1.483(6) .
C2 C5 1.373(7) .
C2 C3 1.401(7) .
C3 C8 1.392(7) .
C3 C4 1.492(7) .
C4 O2 1.189(6) .
C4 N1 1.407(7) .
C5 C6 1.400(7) .
C5 Br1 1.880(5) .
C6 C7 1.391(8) .
C6 Br2 1.881(5) .
C7 C8 1.389(7) .
C7 Br3 1.882(5) .
C8 Br4 1.869(5) .
C9 O3 1.213(6) .
C9 N2 1.357(7) .
C9 C10 1.480(6) .
C10 N3 1.336(6) .
C10 C11 1.393(7) .
C11 C12 1.378(6) .
C12 N4 1.369(6) .
C12 C13 1.456(6) .
C13 C14 1.369(7) .
C13 S1 1.734(4) .
C14 C15 1.414(7) .
C15 C16 1.347(8) .
C16 S1 1.699(6) .
C17 C18 1.370(8) .
C17 C22 1.381(7) .
C17 N4 1.438(6) .
C18 C19 1.386(8) .
C19 C20 1.368(10) .
C20 C21 1.361(10) .
C21 C22 1.382(8) .
C23 O4 1.271(8) .
C23 N5 1.272(8) .
C24 N5 1.478(9) .
C25 N5 1.411(9) .
N1 N2 1.378(5) .
N3 N4 1.350(5) .

loop_
_geom_hbond_atom_site_label_D
_geom_hbond_atom_site_label_H
_geom_hbond_atom_site_label_A
_geom_hbond_distance_DH
_geom_hbond_distance_HA
_geom_hbond_distance_DA
_geom_hbond_angle_DHA
_geom_hbond_site_symmetry_A
_geom_hbond_publ_flag
C14 H14 O1 0.93 2.34 3.259(6) 170.7 4_576 yes
C16 H16 O3 0.93 2.45 3.266(6) 146.4 4_676 yes
N2 H2 O4 0.86 2.07 2.808(6) 143.7 . yes
